data_7158133
loop_
_publ_author_name
'Morshed, Mahmud T.'
'Lacey, Ernest'
'Vuong, Daniel'
'Lacey, Alastair E.'
'Lean, Soo Sum'
'Moggach, Stephen A.'
'Karuso, Peter'
'Chooi, Yit-Heng'
'Booth, Thomas J.'
'Piggott, Andrew M.'

_publ_section_title
;
 Chlorinated metabolites from Streptomyces sp. highlight the role of
 biosynthetic mosaics and superclusters in the evolution of chemical
 diversity.
;
_journal_issue 27
_journal_name_full 'Organic &amp; biomolecular chemistry'
_journal_page_first 6147
_journal_page_last 6159
_journal_paper_doi 10.1039/d1ob00600b
_journal_volume 19
_journal_year 2021
_chemical_absolute_configuration ad
_chemical_formula_moiety 'C24 H35 Cl N8 O10'
_chemical_formula_sum 'C24 H35 Cl N8 O10'
_chemical_formula_weight 631.05
_space_group_crystal_system orthorhombic
_space_group_IT_number 19
_space_group_name_Hall 'P 2ac 2ab'
_space_group_name_H-M_alt 'P 21 21 21'
_atom_sites_solution_hydrogens mixed
_atom_sites_solution_primary dual
_audit_creation_date 2021-05-19
_audit_creation_method
;
Olex2 1.3
(compiled 2020.11.12 svn.r5f609507 for OlexSys, GUI svn.r6272)
;
_audit_update_record
;
2021-06-01 deposited with the CCDC.	2021-06-17 downloaded from the CCDC.
;
_cell_angle_alpha 90
_cell_angle_beta 90
_cell_angle_gamma 90
_cell_formula_units_Z 4
_cell_length_a 6.73870(10)
_cell_length_b 9.58890(10)
_cell_length_c 44.6727(4)
_cell_measurement_reflns_used 22921
_cell_measurement_temperature 100.00(10)
_cell_measurement_theta_max 75.1390
_cell_measurement_theta_min 3.9350
_cell_volume 2886.60(6)
_computing_cell_refinement 'CrysAlisPro 1.171.41.103a (Rigaku OD, 2021)'
_computing_data_collection 'CrysAlisPro 1.171.41.103a (Rigaku OD, 2021)'
_computing_data_reduction 'CrysAlisPro 1.171.41.103a (Rigaku OD, 2021)'
_computing_molecular_graphics 'Olex2 1.3 (Dolomanov et al., 2009)'
_computing_publication_material 'Olex2 1.3 (Dolomanov et al., 2009)'
_computing_structure_refinement 'XL  (Sheldrick, 2008)'
_computing_structure_solution 'SHELXT 2018/2 (Sheldrick, 2018)'
_diffrn_ambient_environment N~2~
_diffrn_ambient_temperature 100.00(10)
_diffrn_detector 'Hybrid Pixel Array Detector'
_diffrn_detector_area_resol_mean 10.0000
_diffrn_detector_type HyPix
_diffrn_measured_fraction_theta_full 1.000
_diffrn_measured_fraction_theta_max 0.991
_diffrn_measurement_details
;
List of Runs (angles in degrees, time in seconds):

  # Type    Start    End  Width  t~exp~   \w     \q     \k     \f   Frames
#--------------------------------------------------------------------------
  1  \w     31.00 119.00   0.50    0.05    --   46.07  57.00  90.00  176
  2  \w     89.00 174.00   0.50    0.25    --  102.29  50.00  -2.00  170
  3  \w     80.00 174.00   0.50    0.25    --  102.29  77.00 -60.00  188
  4  \w     33.00 119.00   0.50    0.05    --   46.07  50.00  -2.00  172
  5  \w     90.00 174.00   0.50    0.25    --  102.29  45.00  90.00  168
  6  \w     90.00 176.00   0.50    0.25    --  102.29  30.00  60.00  172
  7  \w     89.00 177.00   0.50    0.25    --  102.29  15.00  60.00  176
  8  \w     89.00 177.00   0.50    0.25    --  102.29  15.00 -60.00  176
  9  \w    -71.00 -30.00   0.50    0.25    -- -102.29  61.00-150.00   82
 10  \w   -111.00 -30.00   0.50    0.25    -- -102.29 125.00-180.00  162
 11  \w   -110.00 -30.00   0.50    0.25    -- -102.29 124.00-132.00  160
 12  \w    -71.00 -30.00   0.50    0.25    -- -102.29  61.00   0.00   82
 13  \w     30.00 110.00   0.50    0.25    --  102.29-124.00 147.00  160
 14  \w    -71.00 -30.00   0.50    0.25    -- -102.29  61.00 150.00   82
 15  \w   -174.00 -90.00   0.50    0.25    -- -102.29 -45.00 150.00  168
 16  \w   -118.00 -31.00   0.50    0.05    --  -46.07 -57.00 120.00  174
 17  \w   -174.00-100.00   0.50    0.25    -- -102.29 -61.00 -90.00  148
 18  \w   -174.00 -90.00   0.50    0.25    -- -102.29 -45.00-120.00  168
 19  \w   -174.00 -89.00   0.50    0.25    -- -102.29 -50.00-149.00  170
 20  \w   -174.00 -90.00   0.50    0.25    -- -102.29 -45.00-180.00  168
 21  \w   -118.00 -33.00   0.50    0.05    --  -46.07 -50.00-149.00  170
 22  \w    -28.00  26.00   0.50    0.05    --   46.07 -19.00  60.00  108
 23  \w    -28.00  26.00   0.50    0.05    --   46.07 -19.00  30.00  108
 24  \w     74.00 119.00   0.50    0.05    --   46.07 125.00 -90.00   90
 25  \w     74.00 119.00   0.50    0.05    --   46.07 125.00 120.00   90
 26  \w     30.00  57.00   0.50    0.25    --  102.29 -50.00-149.00   54
 27  \w     30.00  71.00   0.50    0.25    --  102.29 -61.00-180.00   82
 28  \w     30.00 105.00   0.50    0.25    --  102.29 -77.00 -60.00  150
 29  \w     30.00  71.00   0.50    0.25    --  102.29 -61.00  60.00   82
 30  \w     30.00  71.00   0.50    0.25    --  102.29 -61.00 150.00   82
 31  \w     30.00  89.00   0.50    0.25    --  102.29 -71.00  28.00  118
 32  \w     30.00  71.00   0.50    0.25    --  102.29 -61.00  30.00   82
;
_diffrn_measurement_device 'four-circle diffractometer'
_diffrn_measurement_device_type 'XtaLAB Synergy, Single source at home/near, HyPix'
_diffrn_measurement_method '\w scans'
_diffrn_orient_matrix_type 'CrysAlisPro convention (1999,Acta A55,543-557)'
_diffrn_orient_matrix_UB_11 -0.0345863000
_diffrn_orient_matrix_UB_12 0.0087457000
_diffrn_orient_matrix_UB_13 0.0340441000
_diffrn_orient_matrix_UB_21 0.1357264000
_diffrn_orient_matrix_UB_22 -0.1274385000
_diffrn_orient_matrix_UB_23 0.0046366000
_diffrn_orient_matrix_UB_31 0.1807391000
_diffrn_orient_matrix_UB_32 0.0973324000
_diffrn_orient_matrix_UB_33 0.0030394000
_diffrn_radiation_monochromator mirror
_diffrn_radiation_probe x-ray
_diffrn_radiation_type 'Cu K\a'
_diffrn_radiation_wavelength 1.54184
_diffrn_reflns_av_R_equivalents 0.0609
_diffrn_reflns_av_unetI/netI 0.0315
_diffrn_reflns_Laue_measured_fraction_full 1.000
_diffrn_reflns_Laue_measured_fraction_max 0.991
_diffrn_reflns_limit_h_max 8
_diffrn_reflns_limit_h_min -7
_diffrn_reflns_limit_k_max 11
_diffrn_reflns_limit_k_min -11
_diffrn_reflns_limit_l_max 55
_diffrn_reflns_limit_l_min -56
_diffrn_reflns_number 44662
_diffrn_reflns_point_group_measured_fraction_full 1.000
_diffrn_reflns_point_group_measured_fraction_max 0.982
_diffrn_reflns_theta_full 67.684
_diffrn_reflns_theta_max 75.702
_diffrn_reflns_theta_min 3.958
_diffrn_source 'micro-focus sealed X-ray tube'
_diffrn_source_type 'PhotonJet (Cu) X-ray Source'
_exptl_absorpt_coefficient_mu 1.780
_exptl_absorpt_correction_T_max 1.000
_exptl_absorpt_correction_T_min 0.844
_exptl_absorpt_correction_type gaussian
_exptl_absorpt_process_details
;
CrysAlisPro 1.171.41.103a (Rigaku Oxford Diffraction, 2021)
Numerical absorption correction based on gaussian integration over
a multifaceted crystal model
Empirical absorption correction using spherical harmonics,
implemented in SCALE3 ABSPACK scaling algorithm.
;
_exptl_crystal_colour 'clear light colourless'
_exptl_crystal_density_diffrn 1.452
_exptl_crystal_description block
_exptl_crystal_F_000 1328
_exptl_crystal_size_max 0.16
_exptl_crystal_size_mid 0.14
_exptl_crystal_size_min 0.05
_refine_diff_density_max 0.211
_refine_diff_density_min -0.223
_refine_diff_density_rms 0.044
_refine_ls_abs_structure_details
;
 Flack x determined using 2272 quotients [(I+)-(I-)]/[(I+)+(I-)]
 (Parsons, Flack and Wagner, Acta Cryst. B69 (2013) 249-259).
;
_refine_ls_abs_structure_Flack 0.000(7)
_refine_ls_extinction_method none
_refine_ls_goodness_of_fit_ref 1.037
_refine_ls_hydrogen_treatment constr
_refine_ls_matrix_type full
_refine_ls_number_parameters 393
_refine_ls_number_reflns 5890
_refine_ls_number_restraints 0
_refine_ls_restrained_S_all 1.037
_refine_ls_R_factor_all 0.0349
_refine_ls_R_factor_gt 0.0334
_refine_ls_shift/su_max 0.001
_refine_ls_shift/su_mean 0.000
_refine_ls_structure_factor_coef Fsqd
_refine_ls_weighting_details 'w=1/[\s^2^(Fo^2^)+(0.0387P)^2^+1.0559P] where P=(Fo^2^+2Fc^2^)/3'
_refine_ls_weighting_scheme calc
_refine_ls_wR_factor_gt 0.0828
_refine_ls_wR_factor_ref 0.0838
_reflns_Friedel_coverage 0.712
_reflns_Friedel_fraction_full 1.000
_reflns_Friedel_fraction_max 0.970
_reflns_number_gt 5663
_reflns_number_total 5890
_reflns_threshold_expression 'I > 2\s(I)'
_cod_data_source_file d1ob00600b2.cif
_cod_data_source_block svet02_auto
_cod_depositor_comments 'Adding full bibliography for 7158133.cif.'
_cod_database_code 7158133
_shelx_shelxl_version_number 2018/3
_chemical_oxdiff_formula 'O6 N8 C50 H40'
_chemical_oxdiff_usercomment 'SvetamycinA Chloride'
_shelx_space_group_comment
;
The symmetry employed for this shelxl refinement is uniquely defined
by the following loop, which should always be used as a source of
symmetry information in preference to the above space-group names.
They are only intended as comments.
;
_shelx_estimated_absorpt_t_max 0.916
_shelx_estimated_absorpt_t_min 0.764
_reflns_odcompleteness_completeness 99.90
_reflns_odcompleteness_iscentric 1
_reflns_odcompleteness_theta 66.49
_olex2_refinement_description
;
1. Fixed Uiso
 At 1.2 times of:
  All C(H) groups, All C(H,H) groups, All N(H) groups
 At 1.5 times of:
  All C(H,H,H) groups, All O(H) groups
2.a Riding coordinates:
 N6A(H6A), N6B(H6B)
2.b Ternary CH refined with riding coordinates:
 C2C(H2C), C2B(H2B), C4D(H4D), C2D(H2DA), C2A(H2A), C3D(H3DA), C4B(H4B)
2.c Secondary CH2 refined with riding coordinates:
 C2E(H2EA,H2EB), C5B(H5BA,H5BB), C3(H3A,H3B), C3B(H3BA,H3BB), C4A(H4AA,H4AB),
 C3A(H3AA,H3AB), C5A(H5AA,H5AB)
2.d Aromatic/amide H refined with riding coordinates:
 N4C(H4C), N5(H5), C5D(H5D)
2.e Idealised Me refined as rotating group:
 C3C(H3CA,H3CB,H3CC), C4(H4A,H4E,H4F)
2.f Idealised tetrahedral OH refined as rotating group:
 O2D(H2D), O3D(H3D), O2(H2)
;
_olex2_submission_special_instructions 'No special instructions were received'
_oxdiff_exptl_absorpt_empirical_details
;
Empirical correction (ABSPACK) includes:
- Absorption correction using spherical harmonics
- Frame scaling
;
_oxdiff_exptl_absorpt_empirical_full_max 1.214
_oxdiff_exptl_absorpt_empirical_full_min 0.801

loop_
_space_group_symop_operation_xyz
'x, y, z'
'-x+1/2, -y, z+1/2'
'-x, y+1/2, -z+1/2'
'x+1/2, -y+1/2, -z'

loop_
_atom_site_label
_atom_site_type_symbol
_atom_site_fract_x
_atom_site_fract_y
_atom_site_fract_z
_atom_site_U_iso_or_equiv
_atom_site_adp_type
_atom_site_occupancy
_atom_site_site_symmetry_order
_atom_site_calc_flag
_atom_site_refinement_flags_posn
_atom_site_refinement_flags_adp
_atom_site_refinement_flags_occupancy
_atom_site_disorder_assembly
_atom_site_disorder_group
Cl1B Cl -0.03893(10) 0.66297(7) 0.70641(2) 0.03581(16) Uani 1 1 d . . . . .
O1C O 0.3683(3) 0.30719(17) 0.60211(4) 0.0250(4) Uani 1 1 d . . . . .
O2E O 0.9237(3) 0.05507(17) 0.59002(4) 0.0251(4) Uani 1 1 d . . . . .
O1E O 0.6730(3) 0.18091(18) 0.55315(4) 0.0263(4) Uani 1 1 d . . . . .
O2D O 0.6704(3) 0.56478(18) 0.47806(4) 0.0279(4) Uani 1 1 d . . . . .
H2D H 0.661878 0.640865 0.487288 0.042 Uiso 1 1 calc R U . . .
O3D O 1.0039(3) 0.69199(18) 0.50592(4) 0.0282(4) Uani 1 1 d . . . . .
H3D H 0.928828 0.693262 0.520935 0.042 Uiso 1 1 calc R U . . .
O1D O 0.7540(3) 0.63481(19) 0.54902(4) 0.0301(4) Uani 1 1 d . . . . .
O1B O 0.6038(3) 0.35967(18) 0.68273(4) 0.0304(4) Uani 1 1 d . . . . .
O1 O 0.8509(3) 0.23529(17) 0.62047(4) 0.0289(4) Uani 1 1 d . . . . .
O2A O 0.5983(3) -0.12287(18) 0.68814(4) 0.0300(4) Uani 1 1 d . . . . .
O2 O 0.3970(3) 0.04325(19) 0.62834(4) 0.0286(4) Uani 1 1 d . . . . .
H2 H 0.405906 0.115995 0.617953 0.043 Uiso 1 1 calc R U . . .
N7B N 0.3624(3) 0.4609(2) 0.64028(4) 0.0230(4) Uani 1 1 d . . . . .
N7A N 0.3973(3) 0.1862(2) 0.69692(4) 0.0242(4) Uani 1 1 d . . . . .
N6D N 1.0983(3) 0.3634(2) 0.53166(4) 0.0246(4) Uani 1 1 d . . . . .
N4C N 0.5415(3) 0.4671(2) 0.56376(4) 0.0226(4) Uani 1 1 d . . . . .
H4C H 0.487751 0.385921 0.559437 0.027 Uiso 1 1 calc R U . . .
N7D N 0.8995(3) 0.3266(2) 0.53268(4) 0.0224(4) Uani 1 1 d . . . . .
N5 N 0.7314(3) 0.0640(2) 0.66395(4) 0.0247(4) Uani 1 1 d . . . . .
H5 H 0.781510 0.147600 0.666901 0.030 Uiso 1 1 calc R U . . .
N6A N 0.2172(3) 0.1161(2) 0.69064(5) 0.0268(4) Uani 1 1 d . . . . .
H6A H 0.224789 0.058894 0.675270 0.032 Uiso 1 1 d R U . . .
N6B N 0.4250(3) 0.5932(2) 0.65092(5) 0.0251(4) Uani 1 1 d . . . . .
H6B H 0.534939 0.590963 0.661542 0.030 Uiso 1 1 d R U . . .
C1 C 0.8489(4) 0.1122(2) 0.61477(5) 0.0229(5) Uani 1 1 d . . . . .
C1E C 0.8460(4) 0.2182(2) 0.55119(5) 0.0223(5) Uani 1 1 d . . . . .
C1C C 0.3998(4) 0.4260(2) 0.61167(5) 0.0226(5) Uani 1 1 d . . . . .
C2E C 1.0102(4) 0.1504(3) 0.56900(5) 0.0245(5) Uani 1 1 d . . . . .
H2EA H 1.101140 0.099803 0.555395 0.029 Uiso 1 1 calc R U . . .
H2EB H 1.087584 0.222462 0.579763 0.029 Uiso 1 1 calc R U . . .
C2 C 0.7586(4) -0.0005(3) 0.63476(5) 0.0246(5) Uani 1 1 d . . . . .
C1D C 0.6796(4) 0.5180(2) 0.54543(5) 0.0225(5) Uani 1 1 d . . . . .
C2C C 0.4752(4) 0.5394(2) 0.59058(5) 0.0241(5) Uani 1 1 d . . . . .
H2C H 0.589850 0.589009 0.600005 0.029 Uiso 1 1 calc R U . . .
C2B C 0.2750(4) 0.3617(2) 0.66139(5) 0.0229(5) Uani 1 1 d . . . . .
H2B H 0.217901 0.282453 0.649655 0.028 Uiso 1 1 calc R U . . .
C1B C 0.4397(4) 0.3043(2) 0.68131(5) 0.0240(5) Uani 1 1 d . . . . .
C4D C 1.0180(4) 0.5533(3) 0.49477(5) 0.0238(5) Uani 1 1 d . . . . .
H4D H 1.081216 0.557693 0.474541 0.029 Uiso 1 1 calc R U . . .
C2D C 0.7428(4) 0.4165(2) 0.52044(5) 0.0231(5) Uani 1 1 d . . . . .
H2DA H 0.626209 0.356173 0.515497 0.028 Uiso 1 1 calc R U . . .
C5B C 0.2590(4) 0.6625(3) 0.66587(5) 0.0267(5) Uani 1 1 d . . . . .
H5BA H 0.154505 0.683583 0.650968 0.032 Uiso 1 1 calc R U . . .
H5BB H 0.305294 0.751928 0.674463 0.032 Uiso 1 1 calc R U . . .
C2A C 0.5594(4) 0.1051(3) 0.71081(5) 0.0266(5) Uani 1 1 d . . . . .
H2A H 0.670054 0.169767 0.716292 0.032 Uiso 1 1 calc R U . . .
C3 C 0.5569(4) -0.0472(3) 0.62143(5) 0.0260(5) Uani 1 1 d . . . . .
H3A H 0.569936 -0.053406 0.599394 0.031 Uiso 1 1 calc R U . . .
H3B H 0.525226 -0.141608 0.628994 0.031 Uiso 1 1 calc R U . . .
C1A C 0.6330(4) 0.0022(3) 0.68682(5) 0.0246(5) Uani 1 1 d . . . . .
C3D C 0.8176(4) 0.4818(2) 0.49133(5) 0.0233(5) Uani 1 1 d . . . . .
H3DA H 0.839965 0.402271 0.477235 0.028 Uiso 1 1 calc R U . . .
C3B C 0.1050(4) 0.4325(3) 0.67860(5) 0.0249(5) Uani 1 1 d . . . . .
H3BA H -0.010043 0.445619 0.665114 0.030 Uiso 1 1 calc R U . . .
H3BB H 0.062761 0.372023 0.695403 0.030 Uiso 1 1 calc R U . . .
C5D C 1.1489(4) 0.4651(3) 0.51462(5) 0.0254(5) Uani 1 1 d . . . . .
H5D H 1.286120 0.487755 0.514470 0.030 Uiso 1 1 calc R U . . .
C4A C 0.2844(4) -0.0405(3) 0.73428(6) 0.0302(6) Uani 1 1 d . . . . .
H4AA H 0.307705 -0.127020 0.722714 0.036 Uiso 1 1 calc R U . . .
H4AB H 0.227183 -0.066872 0.753892 0.036 Uiso 1 1 calc R U . . .
C3A C 0.4811(4) 0.0347(3) 0.73916(6) 0.0302(6) Uani 1 1 d . . . . .
H3AA H 0.580838 -0.033319 0.746349 0.036 Uiso 1 1 calc R U . . .
H3AB H 0.463604 0.106100 0.754943 0.036 Uiso 1 1 calc R U . . .
C3C C 0.3111(4) 0.6444(3) 0.58315(6) 0.0291(5) Uani 1 1 d . . . . .
H3CA H 0.355761 0.705885 0.566971 0.044 Uiso 1 1 calc R U . . .
H3CB H 0.280898 0.700286 0.600947 0.044 Uiso 1 1 calc R U . . .
H3CC H 0.191635 0.594253 0.576780 0.044 Uiso 1 1 calc R U . . .
C5A C 0.1379(4) 0.0519(3) 0.71746(6) 0.0322(6) Uani 1 1 d . . . . .
H5AA H 0.021010 -0.004986 0.711887 0.039 Uiso 1 1 calc R U . . .
H5AB H 0.091678 0.126374 0.731128 0.039 Uiso 1 1 calc R U . . .
C4B C 0.1716(4) 0.5727(3) 0.69067(6) 0.0279(5) Uani 1 1 d . . . . .
H4B H 0.273716 0.558041 0.706596 0.034 Uiso 1 1 calc R U . . .
C4 C 0.8976(4) -0.1262(3) 0.63581(6) 0.0313(6) Uani 1 1 d . . . . .
H4A H 1.032410 -0.094831 0.640531 0.047 Uiso 1 1 calc R U . . .
H4E H 0.897366 -0.172981 0.616304 0.047 Uiso 1 1 calc R U . . .
H4F H 0.852183 -0.191360 0.651251 0.047 Uiso 1 1 calc R U . . .

loop_
_atom_site_aniso_label
_atom_site_aniso_U_11
_atom_site_aniso_U_22
_atom_site_aniso_U_33
_atom_site_aniso_U_23
_atom_site_aniso_U_13
_atom_site_aniso_U_12
Cl1B 0.0443(4) 0.0261(3) 0.0370(3) 0.0015(2) 0.0158(3) 0.0069(3)
O1C 0.0258(9) 0.0195(8) 0.0297(8) -0.0027(6) 0.0001(7) -0.0007(7)
O2E 0.0283(9) 0.0186(8) 0.0283(8) 0.0014(7) 0.0048(7) 0.0016(7)
O1E 0.0236(8) 0.0236(9) 0.0315(9) -0.0018(7) 0.0009(7) -0.0022(7)
O2D 0.0327(10) 0.0200(8) 0.0310(9) -0.0029(7) -0.0075(8) 0.0052(7)
O3D 0.0341(10) 0.0204(8) 0.0302(8) -0.0034(7) 0.0055(7) -0.0036(7)
O1D 0.0341(10) 0.0247(9) 0.0314(9) -0.0062(7) 0.0066(8) -0.0060(8)
O1B 0.0254(9) 0.0241(9) 0.0416(10) -0.0001(7) -0.0040(8) -0.0007(7)
O1 0.0357(10) 0.0188(8) 0.0322(9) -0.0004(7) 0.0038(8) 0.0005(7)
O2A 0.0317(9) 0.0229(9) 0.0355(9) 0.0034(7) 0.0043(8) 0.0021(7)
O2 0.0262(9) 0.0264(9) 0.0332(9) 0.0026(7) -0.0001(7) 0.0011(8)
N7B 0.0258(10) 0.0180(9) 0.0251(9) -0.0012(8) 0.0026(8) -0.0006(8)
N7A 0.0229(10) 0.0217(10) 0.0279(9) 0.0014(8) -0.0024(8) 0.0016(8)
N6D 0.0214(10) 0.0250(10) 0.0273(10) -0.0013(8) -0.0002(8) -0.0009(8)
N4C 0.0232(10) 0.0188(9) 0.0258(9) -0.0030(7) 0.0006(8) -0.0006(8)
N7D 0.0212(9) 0.0207(9) 0.0254(9) -0.0002(8) -0.0022(8) -0.0008(8)
N5 0.0255(10) 0.0217(10) 0.0270(10) -0.0007(8) -0.0003(8) 0.0005(8)
N6A 0.0246(11) 0.0253(10) 0.0306(10) 0.0030(8) -0.0016(8) -0.0023(9)
N6B 0.0256(11) 0.0188(10) 0.0308(10) -0.0029(8) 0.0007(8) -0.0020(8)
C1 0.0197(11) 0.0209(11) 0.0282(11) 0.0001(9) -0.0013(9) 0.0019(9)
C1E 0.0248(12) 0.0181(11) 0.0241(11) -0.0045(8) 0.0006(9) -0.0008(9)
C1C 0.0189(11) 0.0206(11) 0.0285(11) -0.0007(9) -0.0007(9) 0.0019(9)
C2E 0.0236(11) 0.0219(11) 0.0280(11) 0.0017(9) 0.0033(9) 0.0014(10)
C2 0.0278(13) 0.0203(11) 0.0257(11) 0.0022(9) 0.0030(10) 0.0022(10)
C1D 0.0219(12) 0.0221(11) 0.0236(11) -0.0009(9) -0.0030(9) 0.0015(9)
C2C 0.0258(12) 0.0221(11) 0.0244(11) -0.0023(9) 0.0010(10) 0.0002(10)
C2B 0.0225(11) 0.0185(11) 0.0277(11) 0.0019(9) 0.0020(9) 0.0011(9)
C1B 0.0253(12) 0.0198(11) 0.0267(11) -0.0026(9) 0.0001(9) 0.0031(9)
C4D 0.0278(12) 0.0196(11) 0.0240(11) -0.0011(9) 0.0003(10) -0.0003(10)
C2D 0.0226(11) 0.0192(11) 0.0275(11) -0.0027(9) -0.0038(10) 0.0005(9)
C5B 0.0330(13) 0.0185(11) 0.0286(12) -0.0014(9) 0.0046(10) 0.0029(10)
C2A 0.0263(12) 0.0274(12) 0.0260(11) -0.0005(9) -0.0038(10) 0.0036(10)
C3 0.0289(13) 0.0205(11) 0.0286(11) -0.0005(9) 0.0015(10) -0.0015(10)
C1A 0.0215(12) 0.0268(12) 0.0255(11) 0.0019(9) -0.0029(9) 0.0059(10)
C3D 0.0258(12) 0.0206(11) 0.0235(11) -0.0030(9) -0.0033(10) 0.0021(9)
C3B 0.0261(12) 0.0207(11) 0.0279(11) 0.0020(9) 0.0020(10) 0.0031(10)
C5D 0.0229(12) 0.0270(12) 0.0263(11) -0.0007(9) 0.0010(9) -0.0010(10)
C4A 0.0342(14) 0.0300(13) 0.0265(12) 0.0032(10) 0.0047(11) 0.0053(11)
C3A 0.0335(14) 0.0320(14) 0.0249(11) 0.0015(10) -0.0019(10) 0.0097(11)
C3C 0.0337(13) 0.0251(12) 0.0285(12) -0.0001(9) 0.0012(10) 0.0069(11)
C5A 0.0302(14) 0.0328(13) 0.0335(12) 0.0086(11) 0.0019(11) -0.0003(12)
C4B 0.0328(13) 0.0236(12) 0.0275(12) 0.0003(9) 0.0033(11) 0.0047(11)
C4 0.0329(14) 0.0251(12) 0.0357(13) 0.0050(10) 0.0061(11) 0.0076(11)

loop_
_atom_type_symbol
_atom_type_description
_atom_type_scat_dispersion_real
_atom_type_scat_dispersion_imag
_atom_type_scat_source
C C 0.0181 0.0091 'International Tables Vol C Tables 4.2.6.8 and 6.1.1.4'
H H 0.0000 0.0000 'International Tables Vol C Tables 4.2.6.8 and 6.1.1.4'
Cl Cl 0.3639 0.7018 'International Tables Vol C Tables 4.2.6.8 and 6.1.1.4'
N N 0.0311 0.0180 'International Tables Vol C Tables 4.2.6.8 and 6.1.1.4'
O O 0.0492 0.0322 'International Tables Vol C Tables 4.2.6.8 and 6.1.1.4'

loop_
_exptl_crystal_face_index_h
_exptl_crystal_face_index_k
_exptl_crystal_face_index_l
_exptl_crystal_face_perp_dist
0 -6 -2 0.0693
-4 0 -2 0.1007
0 6 2 0.0599
4 -1 2 0.0505
-3 -3 7 0.1158
0 1 29 0.0343
3 4 -6 0.0784
0 -1 -29 0.0151

loop_
_geom_angle_atom_site_label_1
_geom_angle_atom_site_label_2
_geom_angle_atom_site_label_3
_geom_angle
_geom_angle_site_symmetry_1
_geom_angle_site_symmetry_3
_geom_angle_publ_flag
C1 O2E C2E 115.76(19) . . ?
C3D O2D H2D 109.5 . . ?
C4D O3D H3D 109.5 . . ?
C3 O2 H2 109.5 . . ?
N6B N7B C2B 119.02(18) . . ?
C1C N7B N6B 119.0(2) . . ?
C1C N7B C2B 121.7(2) . . ?
N6A N7A C2A 117.83(19) . . ?
C1B N7A N6A 118.3(2) . . ?
C1B N7A C2A 119.8(2) . . ?
C5D N6D N7D 118.0(2) . . ?
C1D N4C H4C 118.4 . . ?
C1D N4C C2C 123.1(2) . . ?
C2C N4C H4C 118.4 . . ?
N6D N7D C2D 122.27(19) . . ?
C1E N7D N6D 117.7(2) . . ?
C1E N7D C2D 118.6(2) . . ?
C2 N5 H5 118.3 . . ?
C1A N5 H5 118.3 . . ?
C1A N5 C2 123.5(2) . . ?
N7A N6A H6A 113.7 . . ?
N7A N6A C5A 110.7(2) . . ?
C5A N6A H6A 113.7 . . ?
N7B N6B H6B 114.2 . . ?
N7B N6B C5B 109.4(2) . . ?
C5B N6B H6B 114.1 . . ?
O2E C1 C2 110.1(2) . . ?
O1 C1 O2E 124.9(2) . . ?
O1 C1 C2 124.9(2) . . ?
O1E C1E N7D 120.9(2) . . ?
O1E C1E C2E 122.3(2) . . ?
N7D C1E C2E 116.8(2) . . ?
O1C C1C N7B 121.7(2) . . ?
O1C C1C C2C 120.1(2) . . ?
N7B C1C C2C 118.1(2) . . ?
O2E C2E C1E 108.7(2) . . ?
O2E C2E H2EA 109.9 . . ?
O2E C2E H2EB 109.9 . . ?
C1E C2E H2EA 109.9 . . ?
C1E C2E H2EB 109.9 . . ?
H2EA C2E H2EB 108.3 . . ?
N5 C2 C1 105.85(19) . . ?
N5 C2 C3 110.9(2) . . ?
N5 C2 C4 112.7(2) . . ?
C1 C2 C3 109.2(2) . . ?
C4 C2 C1 109.4(2) . . ?
C4 C2 C3 108.8(2) . . ?
O1D C1D N4C 122.3(2) . . ?
O1D C1D C2D 123.6(2) . . ?
N4C C1D C2D 114.0(2) . . ?
N4C C2C C1C 105.72(19) . . ?
N4C C2C H2C 109.7 . . ?
N4C C2C C3C 110.9(2) . . ?
C1C C2C H2C 109.7 . . ?
C1C C2C C3C 111.2(2) . . ?
C3C C2C H2C 109.7 . . ?
N7B C2B H2B 108.1 . . ?
N7B C2B C1B 108.5(2) . . ?
N7B C2B C3B 109.61(19) . . ?
C1B C2B H2B 108.1 . . ?
C1B C2B C3B 114.2(2) . . ?
C3B C2B H2B 108.1 . . ?
O1B C1B N7A 121.5(2) . . ?
O1B C1B C2B 121.9(2) . . ?
N7A C1B C2B 116.5(2) . . ?
O3D C4D H4D 107.8 . . ?
O3D C4D C3D 113.4(2) . . ?
O3D C4D C5D 110.9(2) . . ?
C3D C4D H4D 107.8 . . ?
C5D C4D H4D 107.8 . . ?
C5D C4D C3D 109.0(2) . . ?
N7D C2D C1D 107.41(19) . . ?
N7D C2D H2DA 107.9 . . ?
N7D C2D C3D 108.7(2) . . ?
C1D C2D H2DA 107.9 . . ?
C3D C2D C1D 116.7(2) . . ?
C3D C2D H2DA 107.9 . . ?
N6B C5B H5BA 109.3 . . ?
N6B C5B H5BB 109.3 . . ?
N6B C5B C4B 111.8(2) . . ?
H5BA C5B H5BB 107.9 . . ?
C4B C5B H5BA 109.3 . . ?
C4B C5B H5BB 109.3 . . ?
N7A C2A H2A 109.2 . . ?
N7A C2A C1A 106.48(19) . . ?
N7A C2A C3A 109.0(2) . . ?
C1A C2A H2A 109.2 . . ?
C3A C2A H2A 109.2 . . ?
C3A C2A C1A 113.9(2) . . ?
O2 C3 C2 114.0(2) . . ?
O2 C3 H3A 108.8 . . ?
O2 C3 H3B 108.8 . . ?
C2 C3 H3A 108.8 . . ?
C2 C3 H3B 108.8 . . ?
H3A C3 H3B 107.7 . . ?
O2A C1A N5 124.0(2) . . ?
O2A C1A C2A 122.3(2) . . ?
N5 C1A C2A 113.7(2) . . ?
O2D C3D C4D 114.5(2) . . ?
O2D C3D C2D 111.0(2) . . ?
O2D C3D H3DA 105.8 . . ?
C4D C3D C2D 113.0(2) . . ?
C4D C3D H3DA 105.8 . . ?
C2D C3D H3DA 105.8 . . ?
C2B C3B H3BA 109.6 . . ?
C2B C3B H3BB 109.6 . . ?
H3BA C3B H3BB 108.1 . . ?
C4B C3B C2B 110.4(2) . . ?
C4B C3B H3BA 109.6 . . ?
C4B C3B H3BB 109.6 . . ?
N6D C5D C4D 128.3(2) . . ?
N6D C5D H5D 115.9 . . ?
C4D C5D H5D 115.9 . . ?
H4AA C4A H4AB 108.0 . . ?
C3A C4A H4AA 109.4 . . ?
C3A C4A H4AB 109.4 . . ?
C5A C4A H4AA 109.4 . . ?
C5A C4A H4AB 109.4 . . ?
C5A C4A C3A 111.0(2) . . ?
C2A C3A H3AA 109.0 . . ?
C2A C3A H3AB 109.0 . . ?
C4A C3A C2A 113.0(2) . . ?
C4A C3A H3AA 109.0 . . ?
C4A C3A H3AB 109.0 . . ?
H3AA C3A H3AB 107.8 . . ?
C2C C3C H3CA 109.5 . . ?
C2C C3C H3CB 109.5 . . ?
C2C C3C H3CC 109.5 . . ?
H3CA C3C H3CB 109.5 . . ?
H3CA C3C H3CC 109.5 . . ?
H3CB C3C H3CC 109.5 . . ?
N6A C5A C4A 114.6(2) . . ?
N6A C5A H5AA 108.6 . . ?
N6A C5A H5AB 108.6 . . ?
C4A C5A H5AA 108.6 . . ?
C4A C5A H5AB 108.6 . . ?
H5AA C5A H5AB 107.6 . . ?
Cl1B C4B H4B 109.3 . . ?
C5B C4B Cl1B 108.49(17) . . ?
C5B C4B H4B 109.3 . . ?
C3B C4B Cl1B 109.34(19) . . ?
C3B C4B C5B 110.9(2) . . ?
C3B C4B H4B 109.3 . . ?
C2 C4 H4A 109.5 . . ?
C2 C4 H4E 109.5 . . ?
C2 C4 H4F 109.5 . . ?
H4A C4 H4E 109.5 . . ?
H4A C4 H4F 109.5 . . ?
H4E C4 H4F 109.5 . . ?

loop_
_geom_bond_atom_site_label_1
_geom_bond_atom_site_label_2
_geom_bond_distance
_geom_bond_site_symmetry_2
_geom_bond_publ_flag
Cl1B C4B 1.804(3) . ?
O1C C1C 1.235(3) . ?
O2E C1 1.333(3) . ?
O2E C2E 1.434(3) . ?
O1E C1E 1.223(3) . ?
O2D H2D 0.8400 . ?
O2D C3D 1.403(3) . ?
O3D H3D 0.8400 . ?
O3D C4D 1.423(3) . ?
O1D C1D 1.238(3) . ?
O1B C1B 1.228(3) . ?
O1 C1 1.207(3) . ?
O2A C1A 1.223(3) . ?
O2 H2 0.8400 . ?
O2 C3 1.417(3) . ?
N7B N6B 1.419(3) . ?
N7B C1C 1.345(3) . ?
N7B C2B 1.463(3) . ?
N7A N6A 1.415(3) . ?
N7A C1B 1.360(3) . ?
N7A C2A 1.478(3) . ?
N6D N7D 1.386(3) . ?
N6D C5D 1.284(3) . ?
N4C H4C 0.8800 . ?
N4C C1D 1.332(3) . ?
N4C C2C 1.455(3) . ?
N7D C1E 1.376(3) . ?
N7D C2D 1.468(3) . ?
N5 H5 0.8800 . ?
N5 C2 1.455(3) . ?
N5 C1A 1.355(3) . ?
N6A H6A 0.8801 . ?
N6A C5A 1.449(3) . ?
N6B H6B 0.8800 . ?
N6B C5B 1.463(3) . ?
C1 C2 1.529(3) . ?
C1E C2E 1.510(3) . ?
C1C C2C 1.526(3) . ?
C2E H2EA 0.9900 . ?
C2E H2EB 0.9900 . ?
C2 C3 1.550(4) . ?
C2 C4 1.527(3) . ?
C1D C2D 1.541(3) . ?
C2C H2C 1.0000 . ?
C2C C3C 1.532(3) . ?
C2B H2B 1.0000 . ?
C2B C1B 1.526(3) . ?
C2B C3B 1.537(3) . ?
C4D H4D 1.0000 . ?
C4D C3D 1.523(3) . ?
C4D C5D 1.510(4) . ?
C2D H2DA 1.0000 . ?
C2D C3D 1.529(3) . ?
C5B H5BA 0.9900 . ?
C5B H5BB 0.9900 . ?
C5B C4B 1.521(3) . ?
C2A H2A 1.0000 . ?
C2A C1A 1.539(3) . ?
C2A C3A 1.530(4) . ?
C3 H3A 0.9900 . ?
C3 H3B 0.9900 . ?
C3D H3DA 1.0000 . ?
C3B H3BA 0.9900 . ?
C3B H3BB 0.9900 . ?
C3B C4B 1.517(4) . ?
C5D H5D 0.9500 . ?
C4A H4AA 0.9900 . ?
C4A H4AB 0.9900 . ?
C4A C3A 1.525(4) . ?
C4A C5A 1.524(4) . ?
C3A H3AA 0.9900 . ?
C3A H3AB 0.9900 . ?
C3C H3CA 0.9800 . ?
C3C H3CB 0.9800 . ?
C3C H3CC 0.9800 . ?
C5A H5AA 0.9900 . ?
C5A H5AB 0.9900 . ?
C4B H4B 1.0000 . ?
C4 H4A 0.9800 . ?
C4 H4E 0.9800 . ?
C4 H4F 0.9800 . ?

loop_
_geom_torsion_atom_site_label_1
_geom_torsion_atom_site_label_2
_geom_torsion_atom_site_label_3
_geom_torsion_atom_site_label_4
_geom_torsion
_geom_torsion_site_symmetry_1
_geom_torsion_site_symmetry_2
_geom_torsion_site_symmetry_3
_geom_torsion_site_symmetry_4
_geom_torsion_publ_flag
O1C C1C C2C N4C -14.2(3) . . . . ?
O1C C1C C2C C3C 106.2(3) . . . . ?
O2E C1 C2 N5 164.9(2) . . . . ?
O2E C1 C2 C3 -75.7(2) . . . . ?
O2E C1 C2 C4 43.3(3) . . . . ?
O1E C1E C2E O2E -7.6(3) . . . . ?
O3D C4D C3D O2D 44.7(3) . . . . ?
O3D C4D C3D C2D -83.7(2) . . . . ?
O3D C4D C5D N6D 111.1(3) . . . . ?
O1D C1D C2D N7D 91.9(3) . . . . ?
O1D C1D C2D C3D -30.3(3) . . . . ?
O1 C1 C2 N5 -15.6(3) . . . . ?
O1 C1 C2 C3 103.8(3) . . . . ?
O1 C1 C2 C4 -137.3(3) . . . . ?
N7B N6B C5B C4B 55.2(3) . . . . ?
N7B C1C C2C N4C 168.3(2) . . . . ?
N7B C1C C2C C3C -71.3(3) . . . . ?
N7B C2B C1B O1B 14.7(3) . . . . ?
N7B C2B C1B N7A -163.73(19) . . . . ?
N7B C2B C3B C4B -48.6(3) . . . . ?
N7A N6A C5A C4A -52.0(3) . . . . ?
N7A C2A C1A O2A -107.5(3) . . . . ?
N7A C2A C1A N5 70.1(3) . . . . ?
N7A C2A C3A C4A 48.1(3) . . . . ?
N6D N7D C1E O1E 179.8(2) . . . . ?
N6D N7D C1E C2E 0.7(3) . . . . ?
N6D N7D C2D C1D -87.9(3) . . . . ?
N6D N7D C2D C3D 39.1(3) . . . . ?
N4C C1D C2D N7D -85.9(2) . . . . ?
N4C C1D C2D C3D 152.0(2) . . . . ?
N7D N6D C5D C4D -0.2(4) . . . . ?
N7D C1E C2E O2E 171.56(18) . . . . ?
N7D C2D C3D O2D 177.78(18) . . . . ?
N7D C2D C3D C4D -52.0(2) . . . . ?
N5 C2 C3 O2 35.3(3) . . . . ?
N6A N7A C1B O1B -170.2(2) . . . . ?
N6A N7A C1B C2B 8.3(3) . . . . ?
N6A N7A C2A C1A 69.3(3) . . . . ?
N6A N7A C2A C3A -53.9(3) . . . . ?
N6B N7B C1C O1C 172.0(2) . . . . ?
N6B N7B C1C C2C -10.5(3) . . . . ?
N6B N7B C2B C1B -73.0(3) . . . . ?
N6B N7B C2B C3B 52.3(3) . . . . ?
N6B C5B C4B Cl1B -177.15(18) . . . . ?
N6B C5B C4B C3B -57.0(3) . . . . ?
C1 O2E C2E C1E -79.4(2) . . . . ?
C1 C2 C3 O2 -80.9(2) . . . . ?
C1E N7D C2D C1D 78.0(2) . . . . ?
C1E N7D C2D C3D -154.9(2) . . . . ?
C1C N7B N6B C5B 129.9(2) . . . . ?
C1C N7B C2B C1B 101.5(3) . . . . ?
C1C N7B C2B C3B -133.2(2) . . . . ?
C2E O2E C1 O1 -0.6(4) . . . . ?
C2E O2E C1 C2 178.9(2) . . . . ?
C2 N5 C1A O2A 18.0(4) . . . . ?
C2 N5 C1A C2A -159.6(2) . . . . ?
C1D N4C C2C C1C -154.1(2) . . . . ?
C1D N4C C2C C3C 85.3(3) . . . . ?
C1D C2D C3D O2D -60.7(3) . . . . ?
C1D C2D C3D C4D 69.5(3) . . . . ?
C2C N4C C1D O1D -4.2(4) . . . . ?
C2C N4C C1D C2D 173.6(2) . . . . ?
C2B N7B N6B C5B -55.4(3) . . . . ?
C2B N7B C1C O1C -2.5(4) . . . . ?
C2B N7B C1C C2C 175.0(2) . . . . ?
C2B C3B C4B Cl1B 172.53(16) . . . . ?
C2B C3B C4B C5B 52.9(3) . . . . ?
C1B N7A N6A C5A -146.6(2) . . . . ?
C1B N7A C2A C1A -87.8(3) . . . . ?
C1B N7A C2A C3A 149.0(2) . . . . ?
C1B C2B C3B C4B 73.3(3) . . . . ?
C2D N7D C1E O1E 13.3(3) . . . . ?
C2D N7D C1E C2E -165.9(2) . . . . ?
C2A N7A N6A C5A 55.9(3) . . . . ?
C2A N7A C1B O1B -13.2(3) . . . . ?
C2A N7A C1B C2B 165.3(2) . . . . ?
C1A N5 C2 C1 171.9(2) . . . . ?
C1A N5 C2 C3 53.6(3) . . . . ?
C1A N5 C2 C4 -68.6(3) . . . . ?
C1A C2A C3A C4A -70.5(3) . . . . ?
C3D C4D C5D N6D -14.4(3) . . . . ?
C3B C2B C1B O1B -107.8(3) . . . . ?
C3B C2B C1B N7A 73.7(3) . . . . ?
C5D N6D N7D C1E -179.5(2) . . . . ?
C5D N6D N7D C2D -13.4(3) . . . . ?
C5D C4D C3D O2D 168.75(19) . . . . ?
C5D C4D C3D C2D 40.3(3) . . . . ?
C3A C2A C1A O2A 12.6(3) . . . . ?
C3A C2A C1A N5 -169.8(2) . . . . ?
C3A C4A C5A N6A 49.4(3) . . . . ?
C5A C4A C3A C2A -47.4(3) . . . . ?
C4 C2 C3 O2 159.8(2) . . . . ?

loop_
_exptl_oxdiff_crystal_face_indexfrac_h
_exptl_oxdiff_crystal_face_indexfrac_k
_exptl_oxdiff_crystal_face_indexfrac_l
_exptl_oxdiff_crystal_face_x
_exptl_oxdiff_crystal_face_y
_exptl_oxdiff_crystal_face_z
-0.1916 -6.2124 -1.5063 -0.0990 0.7587 -0.6439
-4.3605 -0.1340 -2.1262 0.0773 -0.5846 -0.8076
0.2360 6.2090 1.5269 0.0981 -0.7522 0.6516
4.3301 -0.7697 1.9059 -0.0916 0.6946 0.7135
-3.4569 -3.4954 7.1285 0.3317 0.0093 -0.9433
-0.0514 0.7936 28.7516 0.9875 0.0252 0.1553
3.4842 3.5711 -5.5565 -0.2784 -0.0080 0.9604
0.1943 -0.6420 -28.8072 -0.9930 -0.0254 -0.1149
